data_7242956
loop_
_publ_author_name
Mahesha,
'Pampa, K. J.'
'Karthik, C. S.'
'Hema, M. K.'
'Mallu, P.'
'Lokanath, N. K.'

_publ_section_title
;
 Post-synthetic modification of supramolecular assemblies of \b-diketonato
 Cu(ii) complexes: comparing and contrasting the molecular topology by
 crystal structure and quantum computational studies
;
_journal_issue 24
_journal_name_full CrystEngComm
_journal_page_first 4344
_journal_page_last 4369
_journal_paper_doi 10.1039/D1CE00304F
_journal_volume 23
_journal_year 2021
_chemical_formula_moiety 'C30 H22 Cu F6 O5 S'
_chemical_formula_sum 'C30 H22 Cu F6 O5 S'
_chemical_formula_weight 672.07
_space_group_crystal_system triclinic
_space_group_IT_number 2
_space_group_name_Hall '-P 1'
_space_group_name_H-M_alt 'P -1'
_atom_sites_solution_hydrogens geom
_atom_sites_solution_primary dual
_audit_creation_date 2021-02-22
_audit_creation_method
;
Olex2 1.3
(compiled 2020.11.12 svn.r5f609507 for OlexSys, GUI svn.r6226)
;
_audit_update_record
;
2021-02-21 deposited with the CCDC.	2021-05-13 downloaded from the CCDC.
;
_cell_angle_alpha 68.362(5)
_cell_angle_beta 86.264(6)
_cell_angle_gamma 81.552(6)
_cell_formula_units_Z 2
_cell_length_a 8.3115(12)
_cell_length_b 12.3766(18)
_cell_length_c 14.844(2)
_cell_measurement_reflns_used 8154
_cell_measurement_temperature 293(2)
_cell_measurement_theta_max 27.482
_cell_measurement_theta_min 3.241
_cell_volume 1403.9(3)
_computing_molecular_graphics 'Olex2 1.3 (Dolomanov et al., 2009)'
_computing_publication_material 'Olex2 1.3 (Dolomanov et al., 2009)'
_computing_structure_refinement 'SHELXL 2018/3 (Sheldrick, 2015)'
_computing_structure_solution 'SHELXT  (Sheldrick, 2015)'
_diffrn_ambient_temperature 293(2)
_diffrn_measured_fraction_theta_full 0.992
_diffrn_measured_fraction_theta_max 0.976
_diffrn_measurement_device_type rigaku
_diffrn_radiation_type MoK\a
_diffrn_radiation_wavelength 0.71075
_diffrn_reflns_av_R_equivalents 0.0428
_diffrn_reflns_av_unetI/netI 0.0920
_diffrn_reflns_Laue_measured_fraction_full 0.992
_diffrn_reflns_Laue_measured_fraction_max 0.976
_diffrn_reflns_limit_h_max 10
_diffrn_reflns_limit_h_min -10
_diffrn_reflns_limit_k_max 16
_diffrn_reflns_limit_k_min -15
_diffrn_reflns_limit_l_max 11
_diffrn_reflns_limit_l_min -19
_diffrn_reflns_number 8154
_diffrn_reflns_point_group_measured_fraction_full 0.992
_diffrn_reflns_point_group_measured_fraction_max 0.976
_diffrn_reflns_theta_full 25.242
_diffrn_reflns_theta_max 27.482
_diffrn_reflns_theta_min 3.241
_exptl_absorpt_coefficient_mu 0.932
_exptl_crystal_colour green
_exptl_crystal_density_diffrn 1.590
_exptl_crystal_description needle
_exptl_crystal_F_000 682
_exptl_crystal_size_max 0.31
_exptl_crystal_size_mid 0.27
_exptl_crystal_size_min 0.17
_refine_diff_density_max 0.910
_refine_diff_density_min -1.093
_refine_diff_density_rms 0.091
_refine_ls_extinction_method none
_refine_ls_goodness_of_fit_ref 1.004
_refine_ls_hydrogen_treatment constr
_refine_ls_matrix_type full
_refine_ls_number_parameters 390
_refine_ls_number_reflns 6274
_refine_ls_number_restraints 0
_refine_ls_restrained_S_all 1.004
_refine_ls_R_factor_all 0.0928
_refine_ls_R_factor_gt 0.0618
_refine_ls_shift/su_max 0.000
_refine_ls_shift/su_mean 0.000
_refine_ls_structure_factor_coef Fsqd
_refine_ls_weighting_details 'w=1/[\s^2^(Fo^2^)+(0.0697P)^2^] where P=(Fo^2^+2Fc^2^)/3'
_refine_ls_weighting_scheme calc
_refine_ls_wR_factor_gt 0.1359
_refine_ls_wR_factor_ref 0.1504
_reflns_Friedel_coverage 0.000
_reflns_number_gt 4421
_reflns_number_total 6274
_reflns_threshold_expression 'I > 2\s(I)'
_cod_data_source_file d1ce00304f2.cif
_cod_data_source_block shelx
_cod_depositor_comments 'Adding full bibliography for 7242955--7242957.cif.'
_cod_original_cell_volume 1403.9(4)
_cod_database_code 7242956
_shelx_shelxl_version_number 2018/3
_shelx_space_group_comment
;
The symmetry employed for this shelxl refinement is uniquely defined
by the following loop, which should always be used as a source of
symmetry information in preference to the above space-group names.
They are only intended as comments.
;
_olex2_refinement_description
;
1. Fixed Uiso
 At 1.2 times of:
  All C(H) groups
 At 1.5 times of:
  All C(H,H,H) groups
2.a Aromatic/amide H refined with riding coordinates:
 C20(H20), C17(H17), C24(H24), C25(H25), C21(H21), C28(H28), C3(H3), C14(H14),
 C10(H10), C27(H27), C12(H12), C26(H26), C7(H7), C6(H6), C11(H11), C13(H13)
2.b Idealised Me refined as rotating group:
 C30(H30A,H30B,H30C), C29(H29A,H29B,H29C)
;
_olex2_submission_special_instructions 'No special instructions were received'

loop_
_space_group_symop_operation_xyz
'x, y, z'
'-x, -y, -z'

loop_
_atom_site_label
_atom_site_type_symbol
_atom_site_fract_x
_atom_site_fract_y
_atom_site_fract_z
_atom_site_U_iso_or_equiv
_atom_site_adp_type
_atom_site_occupancy
_atom_site_site_symmetry_order
_atom_site_calc_flag
_atom_site_refinement_flags_posn
_atom_site_refinement_flags_adp
_atom_site_refinement_flags_occupancy
_atom_site_disorder_assembly
_atom_site_disorder_group
Cu1 Cu 0.64318(5) 0.23349(4) 0.21385(3) 0.02445(15) Uani 1 1 d . . . . .
S1 S 0.31785(11) 0.34005(8) 0.08447(7) 0.0299(2) Uani 1 1 d . . . . .
F3 F 0.9406(3) 0.3106(2) -0.06691(19) 0.0560(8) Uani 1 1 d . . . . .
O3 O 0.7464(3) 0.3477(2) 0.24286(19) 0.0287(6) Uani 1 1 d . . . . .
F2 F 1.0950(3) 0.1653(3) 0.0299(2) 0.0619(8) Uani 1 1 d . . . . .
F5 F 0.9601(3) 0.3992(2) 0.3653(2) 0.0604(8) Uani 1 1 d . . . . .
F1 F 0.9501(3) 0.1407(2) -0.07396(19) 0.0494(7) Uani 1 1 d . . . . .
O2 O 0.5638(3) 0.0973(2) 0.20557(19) 0.0300(6) Uani 1 1 d . . . . .
F6 F 0.7534(4) 0.5164(2) 0.3838(2) 0.0704(9) Uani 1 1 d . . . . .
O4 O 0.4997(3) 0.2064(2) 0.32617(18) 0.0273(6) Uani 1 1 d . . . . .
O1 O 0.8029(3) 0.2412(2) 0.11103(18) 0.0262(6) Uani 1 1 d . . . . .
O5 O 0.4607(3) 0.3748(2) 0.12008(19) 0.0340(7) Uani 1 1 d . . . . .
F4 F 0.8506(3) 0.5392(2) 0.24207(19) 0.0560(7) Uani 1 1 d . . . . .
C19 C 0.3764(4) 0.2090(3) 0.4716(3) 0.0242(8) Uani 1 1 d . . . . .
C16 C 0.7092(4) 0.3744(3) 0.3164(3) 0.0282(9) Uani 1 1 d . . . . .
C20 C 0.3223(4) 0.2702(3) 0.5340(3) 0.0310(9) Uani 1 1 d . . . . .
H20 H 0.358950 0.341274 0.524117 0.037 Uiso 1 1 calc R U . . .
C18 C 0.4929(4) 0.2513(3) 0.3899(3) 0.0241(8) Uani 1 1 d . . . . .
C22 C 0.1567(4) 0.1196(3) 0.6249(3) 0.0299(9) Uani 1 1 d . . . . .
C4 C 0.6130(4) 0.0429(3) 0.1497(3) 0.0285(9) Uani 1 1 d . . . . .
C30 C 0.1579(5) 0.3413(4) 0.1692(3) 0.0469(12) Uani 1 1 d . . . . .
H30A H 0.189170 0.284074 0.231696 0.070 Uiso 1 1 calc R U . . .
H30B H 0.061873 0.322828 0.148541 0.070 Uiso 1 1 calc R U . . .
H30C H 0.136137 0.417678 0.173412 0.070 Uiso 1 1 calc R U . . .
C17 C 0.5936(4) 0.3358(3) 0.3885(3) 0.0281(8) Uani 1 1 d . . . . .
H17 H 0.581274 0.366052 0.437651 0.034 Uiso 1 1 calc R U . . .
C23 C 0.2080(4) 0.0575(3) 0.5625(3) 0.0257(8) Uani 1 1 d . . . . .
C29 C 0.2399(4) 0.4653(3) -0.0152(3) 0.0362(10) Uani 1 1 d . . . . .
H29A H 0.212412 0.530894 0.005167 0.054 Uiso 1 1 calc R U . . .
H29B H 0.144410 0.449662 -0.038878 0.054 Uiso 1 1 calc R U . . .
H29C H 0.320718 0.482987 -0.065959 0.054 Uiso 1 1 calc R U . . .
C24 C 0.3182(4) 0.1052(3) 0.4855(3) 0.0252(8) Uani 1 1 d . . . . .
H24 H 0.351814 0.065602 0.443653 0.030 Uiso 1 1 calc R U . . .
C25 C 0.0463(5) 0.0719(3) 0.7020(3) 0.0372(10) Uani 1 1 d . . . . .
H25 H 0.012815 0.110592 0.744505 0.045 Uiso 1 1 calc R U . . .
C21 C 0.2162(5) 0.2257(3) 0.6091(3) 0.0350(9) Uani 1 1 d . . . . .
H21 H 0.183244 0.266530 0.650068 0.042 Uiso 1 1 calc R U . . .
C28 C 0.1486(4) -0.0490(3) 0.5771(3) 0.0310(9) Uani 1 1 d . . . . .
H28 H 0.182295 -0.090019 0.536294 0.037 Uiso 1 1 calc R U . . .
C3 C 0.7326(4) 0.0799(3) 0.0761(3) 0.0313(9) Uani 1 1 d . . . . .
H3 H 0.755946 0.039498 0.033972 0.038 Uiso 1 1 calc R U . . .
C15 C 0.8170(5) 0.4594(4) 0.3273(3) 0.0416(11) Uani 1 1 d . . . . .
C14 C 0.2904(5) -0.2660(3) 0.3529(3) 0.0425(11) Uani 1 1 d . . . . .
H14 H 0.267186 -0.225620 0.395036 0.051 Uiso 1 1 calc R U . . .
C10 C 0.4481(4) -0.1113(3) 0.2474(3) 0.0325(9) Uani 1 1 d . . . . .
H10 H 0.424022 -0.069431 0.288367 0.039 Uiso 1 1 calc R U . . .
C8 C 0.4233(5) -0.2818(3) 0.2066(3) 0.0360(10) Uani 1 1 d . . . . .
C1 C 0.9491(5) 0.1966(3) -0.0125(3) 0.0365(10) Uani 1 1 d . . . . .
C2 C 0.8149(4) 0.1719(3) 0.0643(3) 0.0291(9) Uani 1 1 d . . . . .
C27 C 0.0404(4) -0.0919(3) 0.6519(3) 0.0365(10) Uani 1 1 d . . . . .
H27 H 0.001169 -0.161924 0.661334 0.044 Uiso 1 1 calc R U . . .
C12 C 0.2693(5) -0.4334(4) 0.3095(4) 0.0492(13) Uani 1 1 d . . . . .
H12 H 0.229097 -0.504169 0.323435 0.059 Uiso 1 1 calc R U . . .
C26 C -0.0108(5) -0.0309(4) 0.7138(3) 0.0418(12) Uani 1 1 d . . . . .
H26 H -0.084653 -0.060622 0.763557 0.050 Uiso 1 1 calc R U . . .
C5 C 0.5436(4) -0.0676(3) 0.1662(3) 0.0300(9) Uani 1 1 d . . . . .
C9 C 0.3851(4) -0.2206(3) 0.2699(3) 0.0325(9) Uani 1 1 d . . . . .
C7 C 0.5189(5) -0.2353(4) 0.1225(4) 0.0465(11) Uani 1 1 d . . . . .
H7 H 0.542702 -0.275668 0.080351 0.056 Uiso 1 1 calc R U . . .
C6 C 0.5767(5) -0.1307(3) 0.1029(3) 0.0399(10) Uani 1 1 d . . . . .
H6 H 0.638754 -0.100521 0.047131 0.048 Uiso 1 1 calc R U . . .
C11 C 0.3623(5) -0.3927(3) 0.2299(4) 0.0486(12) Uani 1 1 d . . . . .
H11 H 0.387532 -0.435803 0.189890 0.058 Uiso 1 1 calc R U . . .
C13 C 0.2314(5) -0.3708(4) 0.3724(4) 0.0495(13) Uani 1 1 d . . . . .
H13 H 0.166514 -0.400395 0.427002 0.059 Uiso 1 1 calc R U . . .

loop_
_atom_site_aniso_label
_atom_site_aniso_U_11
_atom_site_aniso_U_22
_atom_site_aniso_U_33
_atom_site_aniso_U_23
_atom_site_aniso_U_13
_atom_site_aniso_U_12
Cu1 0.0200(2) 0.0279(2) 0.0270(3) -0.00988(19) 0.00188(17) -0.00918(17)
S1 0.0232(4) 0.0302(5) 0.0338(5) -0.0070(4) -0.0023(4) -0.0078(4)
F3 0.0721(18) 0.0463(14) 0.0518(16) -0.0190(12) 0.0298(14) -0.0253(13)
O3 0.0251(13) 0.0312(13) 0.0325(15) -0.0119(11) 0.0033(11) -0.0127(11)
F2 0.0220(12) 0.111(2) 0.0630(18) -0.0436(17) 0.0091(12) -0.0134(13)
F5 0.0447(15) 0.0694(17) 0.076(2) -0.0269(15) -0.0145(14) -0.0279(14)
F1 0.0528(15) 0.0620(16) 0.0497(16) -0.0374(13) 0.0169(13) -0.0202(13)
O2 0.0257(13) 0.0285(13) 0.0367(15) -0.0108(12) 0.0032(11) -0.0109(11)
F6 0.086(2) 0.0729(18) 0.090(2) -0.0651(17) 0.0423(18) -0.0520(16)
O4 0.0258(13) 0.0323(13) 0.0273(14) -0.0115(11) 0.0036(11) -0.0148(11)
O1 0.0215(12) 0.0293(13) 0.0309(14) -0.0127(11) 0.0036(10) -0.0093(10)
O5 0.0200(12) 0.0379(14) 0.0394(16) -0.0048(12) -0.0033(11) -0.0125(11)
F4 0.0733(18) 0.0463(14) 0.0557(17) -0.0171(12) 0.0125(14) -0.0398(13)
C19 0.0179(16) 0.0268(17) 0.0254(19) -0.0070(15) -0.0006(14) -0.0019(14)
C16 0.0227(17) 0.0273(18) 0.038(2) -0.0133(17) -0.0028(16) -0.0080(15)
C20 0.0275(18) 0.0316(19) 0.035(2) -0.0122(17) 0.0012(16) -0.0075(16)
C18 0.0187(16) 0.0260(17) 0.0262(19) -0.0079(15) -0.0037(14) -0.0013(14)
C22 0.0245(18) 0.034(2) 0.026(2) -0.0046(16) -0.0043(15) -0.0010(15)
C4 0.0194(17) 0.0282(18) 0.040(2) -0.0137(17) -0.0034(16) -0.0058(15)
C30 0.027(2) 0.067(3) 0.042(3) -0.010(2) 0.0039(18) -0.023(2)
C17 0.0275(18) 0.0295(18) 0.030(2) -0.0129(16) 0.0031(16) -0.0088(15)
C23 0.0215(17) 0.0267(18) 0.0245(19) -0.0037(15) -0.0035(14) -0.0033(14)
C29 0.0275(19) 0.034(2) 0.039(2) -0.0020(17) -0.0059(17) -0.0065(16)
C24 0.0211(17) 0.0303(18) 0.0238(19) -0.0098(15) -0.0008(14) -0.0020(14)
C25 0.032(2) 0.043(2) 0.031(2) -0.0100(18) 0.0034(17) 0.0005(18)
C21 0.034(2) 0.037(2) 0.037(2) -0.0170(18) 0.0030(17) -0.0032(17)
C28 0.0263(18) 0.0324(19) 0.030(2) -0.0048(16) -0.0037(16) -0.0058(15)
C3 0.0286(19) 0.035(2) 0.034(2) -0.0168(17) 0.0019(16) -0.0085(16)
C15 0.041(2) 0.043(2) 0.049(3) -0.022(2) 0.010(2) -0.023(2)
C14 0.038(2) 0.040(2) 0.052(3) -0.016(2) -0.006(2) -0.0121(19)
C10 0.0294(19) 0.0310(19) 0.039(2) -0.0131(17) -0.0049(17) -0.0056(16)
C8 0.029(2) 0.037(2) 0.047(3) -0.0199(19) -0.0104(18) -0.0012(17)
C1 0.035(2) 0.042(2) 0.041(2) -0.025(2) 0.0059(19) -0.0078(18)
C2 0.0228(18) 0.033(2) 0.030(2) -0.0092(17) -0.0030(15) -0.0034(15)
C27 0.0260(19) 0.033(2) 0.040(2) 0.0009(18) -0.0016(17) -0.0094(16)
C12 0.034(2) 0.037(2) 0.075(4) -0.013(2) -0.016(2) -0.0118(19)
C26 0.027(2) 0.047(2) 0.033(2) 0.006(2) 0.0037(17) -0.0068(18)
C5 0.0215(17) 0.0318(19) 0.036(2) -0.0095(17) -0.0050(16) -0.0060(15)
C9 0.0250(18) 0.031(2) 0.038(2) -0.0072(17) -0.0087(17) -0.0029(15)
C7 0.046(2) 0.049(3) 0.058(3) -0.034(2) -0.001(2) -0.009(2)
C6 0.037(2) 0.041(2) 0.050(3) -0.024(2) 0.003(2) -0.0122(18)
C11 0.039(2) 0.033(2) 0.077(4) -0.022(2) -0.015(2) -0.0033(19)
C13 0.037(2) 0.041(2) 0.063(3) -0.006(2) -0.010(2) -0.0119(19)

loop_
_atom_type_symbol
_atom_type_description
_atom_type_scat_dispersion_real
_atom_type_scat_dispersion_imag
_atom_type_scat_source
C C 0.0033 0.0016 'International Tables Vol C Tables 4.2.6.8 and 6.1.1.4'
H H 0.0000 0.0000 'International Tables Vol C Tables 4.2.6.8 and 6.1.1.4'
Cu Cu 0.3201 1.2651 'International Tables Vol C Tables 4.2.6.8 and 6.1.1.4'
F F 0.0171 0.0103 'International Tables Vol C Tables 4.2.6.8 and 6.1.1.4'
O O 0.0106 0.0060 'International Tables Vol C Tables 4.2.6.8 and 6.1.1.4'
S S 0.1246 0.1234 'International Tables Vol C Tables 4.2.6.8 and 6.1.1.4'

loop_
_geom_angle_atom_site_label_1
_geom_angle_atom_site_label_2
_geom_angle_atom_site_label_3
_geom_angle
_geom_angle_site_symmetry_1
_geom_angle_site_symmetry_3
_geom_angle_publ_flag
O3 Cu1 O2 169.01(10) . . ?
O3 Cu1 O5 91.21(10) . . ?
O2 Cu1 O5 99.44(10) . . ?
O4 Cu1 O3 92.93(11) . . ?
O4 Cu1 O2 84.06(11) . . ?
O4 Cu1 O1 172.55(10) . . ?
O4 Cu1 O5 91.84(10) . . ?
O1 Cu1 O3 88.84(11) . . ?
O1 Cu1 O2 92.85(11) . . ?
O1 Cu1 O5 95.36(10) . . ?
O5 S1 C30 105.92(19) . . ?
O5 S1 C29 105.71(16) . . ?
C30 S1 C29 99.07(19) . . ?
C16 O3 Cu1 122.7(2) . . ?
C4 O2 Cu1 127.9(2) . . ?
C18 O4 Cu1 128.3(2) . . ?
C2 O1 Cu1 122.5(2) . . ?
S1 O5 Cu1 118.61(14) . . ?
C20 C19 C18 123.3(3) . . ?
C24 C19 C20 119.2(3) . . ?
C24 C19 C18 117.5(3) . . ?
O3 C16 C17 130.3(3) . . ?
O3 C16 C15 112.7(3) . . ?
C17 C16 C15 117.0(4) . . ?
C19 C20 H20 119.7 . . ?
C21 C20 C19 120.6(4) . . ?
C21 C20 H20 119.7 . . ?
O4 C18 C19 116.6(3) . . ?
O4 C18 C17 123.3(3) . . ?
C17 C18 C19 120.0(4) . . ?
C23 C22 C25 118.6(4) . . ?
C21 C22 C23 119.2(3) . . ?
C21 C22 C25 122.1(4) . . ?
O2 C4 C3 123.3(3) . . ?
O2 C4 C5 116.9(3) . . ?
C3 C4 C5 119.8(4) . . ?
S1 C30 H30A 109.5 . . ?
S1 C30 H30B 109.5 . . ?
S1 C30 H30C 109.5 . . ?
H30A C30 H30B 109.5 . . ?
H30A C30 H30C 109.5 . . ?
H30B C30 H30C 109.5 . . ?
C16 C17 C18 122.4(4) . . ?
C16 C17 H17 118.8 . . ?
C18 C17 H17 118.8 . . ?
C22 C23 C24 118.6(3) . . ?
C28 C23 C22 120.0(3) . . ?
C28 C23 C24 121.4(4) . . ?
S1 C29 H29A 109.5 . . ?
S1 C29 H29B 109.5 . . ?
S1 C29 H29C 109.5 . . ?
H29A C29 H29B 109.5 . . ?
H29A C29 H29C 109.5 . . ?
H29B C29 H29C 109.5 . . ?
C19 C24 C23 121.3(4) . . ?
C19 C24 H24 119.4 . . ?
C23 C24 H24 119.4 . . ?
C22 C25 H25 119.9 . . ?
C26 C25 C22 120.1(4) . . ?
C26 C25 H25 119.9 . . ?
C20 C21 C22 121.1(4) . . ?
C20 C21 H21 119.5 . . ?
C22 C21 H21 119.5 . . ?
C23 C28 H28 120.1 . . ?
C27 C28 C23 119.7(4) . . ?
C27 C28 H28 120.1 . . ?
C4 C3 H3 118.5 . . ?
C2 C3 C4 123.0(4) . . ?
C2 C3 H3 118.5 . . ?
F5 C15 C16 109.2(3) . . ?
F6 C15 F5 107.6(4) . . ?
F6 C15 F4 107.4(3) . . ?
F6 C15 C16 114.0(3) . . ?
F4 C15 F5 106.6(3) . . ?
F4 C15 C16 111.7(4) . . ?
C9 C14 H14 120.1 . . ?
C13 C14 H14 120.1 . . ?
C13 C14 C9 119.9(5) . . ?
C5 C10 H10 119.4 . . ?
C5 C10 C9 121.1(4) . . ?
C9 C10 H10 119.4 . . ?
C9 C8 C7 120.3(4) . . ?
C9 C8 C11 118.3(4) . . ?
C7 C8 C11 121.4(4) . . ?
F3 C1 F2 106.5(3) . . ?
F3 C1 C2 112.1(3) . . ?
F2 C1 C2 110.0(3) . . ?
F1 C1 F3 106.2(3) . . ?
F1 C1 F2 107.0(3) . . ?
F1 C1 C2 114.6(3) . . ?
O1 C2 C3 130.2(4) . . ?
O1 C2 C1 112.0(3) . . ?
C3 C2 C1 117.7(4) . . ?
C28 C27 H27 119.7 . . ?
C28 C27 C26 120.6(4) . . ?
C26 C27 H27 119.7 . . ?
C11 C12 H12 119.4 . . ?
C11 C12 C13 121.3(4) . . ?
C13 C12 H12 119.4 . . ?
C25 C26 C27 120.9(3) . . ?
C25 C26 H26 119.5 . . ?
C27 C26 H26 119.5 . . ?
C10 C5 C4 118.6(4) . . ?
C10 C5 C6 119.1(4) . . ?
C6 C5 C4 122.3(3) . . ?
C14 C9 C10 121.2(4) . . ?
C14 C9 C8 120.6(4) . . ?
C8 C9 C10 118.2(4) . . ?
C8 C7 H7 120.0 . . ?
C6 C7 C8 120.0(4) . . ?
C6 C7 H7 120.0 . . ?
C5 C6 H6 119.4 . . ?
C7 C6 C5 121.3(4) . . ?
C7 C6 H6 119.4 . . ?
C8 C11 H11 120.1 . . ?
C12 C11 C8 119.8(5) . . ?
C12 C11 H11 120.1 . . ?
C14 C13 C12 120.1(4) . . ?
C14 C13 H13 119.9 . . ?
C12 C13 H13 119.9 . . ?

loop_
_geom_bond_atom_site_label_1
_geom_bond_atom_site_label_2
_geom_bond_distance
_geom_bond_site_symmetry_2
_geom_bond_publ_flag
Cu1 O3 1.942(3) . ?
Cu1 O2 1.944(3) . ?
Cu1 O4 1.939(2) . ?
Cu1 O1 1.941(2) . ?
Cu1 O5 2.236(2) . ?
S1 O5 1.508(3) . ?
S1 C30 1.772(4) . ?
S1 C29 1.775(3) . ?
F3 C1 1.336(4) . ?
O3 C16 1.261(5) . ?
F2 C1 1.340(5) . ?
F5 C15 1.343(5) . ?
F1 C1 1.333(5) . ?
O2 C4 1.262(5) . ?
F6 C15 1.323(5) . ?
O4 C18 1.257(4) . ?
O1 C2 1.277(5) . ?
F4 C15 1.329(5) . ?
C19 C20 1.414(5) . ?
C19 C18 1.486(5) . ?
C19 C24 1.379(5) . ?
C16 C17 1.385(5) . ?
C16 C15 1.535(5) . ?
C20 H20 0.9300 . ?
C20 C21 1.373(5) . ?
C18 C17 1.425(5) . ?
C22 C23 1.418(6) . ?
C22 C25 1.422(5) . ?
C22 C21 1.404(5) . ?
C4 C3 1.419(5) . ?
C4 C5 1.494(5) . ?
C30 H30A 0.9600 . ?
C30 H30B 0.9600 . ?
C30 H30C 0.9600 . ?
C17 H17 0.9300 . ?
C23 C24 1.422(5) . ?
C23 C28 1.412(5) . ?
C29 H29A 0.9600 . ?
C29 H29B 0.9600 . ?
C29 H29C 0.9600 . ?
C24 H24 0.9300 . ?
C25 H25 0.9300 . ?
C25 C26 1.371(6) . ?
C21 H21 0.9300 . ?
C28 H28 0.9300 . ?
C28 C27 1.377(5) . ?
C3 H3 0.9300 . ?
C3 C2 1.365(5) . ?
C14 H14 0.9300 . ?
C14 C9 1.395(6) . ?
C14 C13 1.378(5) . ?
C10 H10 0.9300 . ?
C10 C5 1.376(5) . ?
C10 C9 1.439(5) . ?
C8 C9 1.405(6) . ?
C8 C7 1.413(6) . ?
C8 C11 1.446(5) . ?
C1 C2 1.522(5) . ?
C27 H27 0.9300 . ?
C27 C26 1.401(6) . ?
C12 H12 0.9300 . ?
C12 C11 1.343(7) . ?
C12 C13 1.412(7) . ?
C26 H26 0.9300 . ?
C5 C6 1.418(6) . ?
C7 H7 0.9300 . ?
C7 C6 1.370(5) . ?
C6 H6 0.9300 . ?
C11 H11 0.9300 . ?
C13 H13 0.9300 . ?

loop_
_geom_torsion_atom_site_label_1
_geom_torsion_atom_site_label_2
_geom_torsion_atom_site_label_3
_geom_torsion_atom_site_label_4
_geom_torsion
_geom_torsion_site_symmetry_1
_geom_torsion_site_symmetry_2
_geom_torsion_site_symmetry_3
_geom_torsion_site_symmetry_4
_geom_torsion_publ_flag
Cu1 O3 C16 C17 -1.5(5) . . . . ?
Cu1 O3 C16 C15 175.6(2) . . . . ?
Cu1 O2 C4 C3 -4.7(5) . . . . ?
Cu1 O2 C4 C5 173.1(2) . . . . ?
Cu1 O4 C18 C19 -176.6(2) . . . . ?
Cu1 O4 C18 C17 1.3(5) . . . . ?
Cu1 O1 C2 C3 -3.3(5) . . . . ?
Cu1 O1 C2 C1 179.8(2) . . . . ?
F3 C1 C2 O1 -48.4(5) . . . . ?
F3 C1 C2 C3 134.3(4) . . . . ?
O3 C16 C17 C18 0.9(6) . . . . ?
O3 C16 C15 F5 -79.1(4) . . . . ?
O3 C16 C15 F6 160.5(3) . . . . ?
O3 C16 C15 F4 38.6(5) . . . . ?
F2 C1 C2 O1 70.0(4) . . . . ?
F2 C1 C2 C3 -107.3(4) . . . . ?
F1 C1 C2 O1 -169.5(3) . . . . ?
F1 C1 C2 C3 13.3(5) . . . . ?
O2 C4 C3 C2 5.6(6) . . . . ?
O2 C4 C5 C10 -8.2(5) . . . . ?
O2 C4 C5 C6 173.8(3) . . . . ?
O4 C18 C17 C16 -0.7(5) . . . . ?
C19 C20 C21 C22 -1.0(6) . . . . ?
C19 C18 C17 C16 177.1(3) . . . . ?
C20 C19 C18 O4 -162.6(3) . . . . ?
C20 C19 C18 C17 19.5(5) . . . . ?
C20 C19 C24 C23 -1.4(5) . . . . ?
C18 C19 C20 C21 -179.1(3) . . . . ?
C18 C19 C24 C23 179.2(3) . . . . ?
C22 C23 C24 C19 0.7(5) . . . . ?
C22 C23 C28 C27 0.2(5) . . . . ?
C22 C25 C26 C27 1.3(6) . . . . ?
C4 C3 C2 O1 -1.3(6) . . . . ?
C4 C3 C2 C1 175.4(3) . . . . ?
C4 C5 C6 C7 176.3(4) . . . . ?
C30 S1 O5 Cu1 93.9(2) . . . . ?
C17 C16 C15 F5 98.4(4) . . . . ?
C17 C16 C15 F6 -21.9(5) . . . . ?
C17 C16 C15 F4 -143.9(3) . . . . ?
C23 C22 C25 C26 -1.2(5) . . . . ?
C23 C22 C21 C20 0.3(5) . . . . ?
C23 C28 C27 C26 -0.1(5) . . . . ?
C29 S1 O5 Cu1 -161.62(18) . . . . ?
C24 C19 C20 C21 1.6(5) . . . . ?
C24 C19 C18 O4 16.8(4) . . . . ?
C24 C19 C18 C17 -161.2(3) . . . . ?
C24 C23 C28 C27 -179.3(3) . . . . ?
C25 C22 C23 C24 180.0(3) . . . . ?
C25 C22 C23 C28 0.5(5) . . . . ?
C25 C22 C21 C20 -179.8(3) . . . . ?
C21 C22 C23 C24 -0.1(5) . . . . ?
C21 C22 C23 C28 -179.6(3) . . . . ?
C21 C22 C25 C26 178.9(3) . . . . ?
C28 C23 C24 C19 -179.8(3) . . . . ?
C28 C27 C26 C25 -0.6(6) . . . . ?
C3 C4 C5 C10 169.7(3) . . . . ?
C3 C4 C5 C6 -8.3(5) . . . . ?
C15 C16 C17 C18 -176.1(3) . . . . ?
C10 C5 C6 C7 -1.7(6) . . . . ?
C8 C7 C6 C5 0.5(6) . . . . ?
C5 C4 C3 C2 -172.2(3) . . . . ?
C5 C10 C9 C14 179.0(3) . . . . ?
C5 C10 C9 C8 -0.1(5) . . . . ?
C9 C14 C13 C12 1.3(6) . . . . ?
C9 C10 C5 C4 -176.6(3) . . . . ?
C9 C10 C5 C6 1.4(5) . . . . ?
C9 C8 C7 C6 0.8(6) . . . . ?
C9 C8 C11 C12 1.2(6) . . . . ?
C7 C8 C9 C14 179.9(4) . . . . ?
C7 C8 C9 C10 -1.0(5) . . . . ?
C7 C8 C11 C12 -178.8(4) . . . . ?
C11 C8 C9 C14 -0.2(5) . . . . ?
C11 C8 C9 C10 179.0(3) . . . . ?
C11 C8 C7 C6 -179.2(4) . . . . ?
C11 C12 C13 C14 -0.2(6) . . . . ?
C13 C14 C9 C10 179.8(3) . . . . ?
C13 C14 C9 C8 -1.1(6) . . . . ?
C13 C12 C11 C8 -1.1(6) . . . . ?
